data_2014030
loop_
_publ_author_name
'Zhu, Hai-Liang'
'Qiu, Xiao-Yang'
'Yang, Song'
'Shao, Si-Chang'
'Ma, Ji-Long'
'Sun, Lin'

_publ_section_title Bis(\m-4-chlorobenzoato-\k^2^<i>O</i>:<i>O</i>)bis[(2-aminopyridine-\k<i>N</i>)silver(I)]
_journal_issue 4
_journal_name_full 'Acta Crystallographica Section C'
_journal_page_first m170
_journal_page_last m171
_journal_paper_doi 10.1107/S0108270104003609
_journal_volume 60
_journal_year 2004
_chemical_formula_iupac '[Ag2 (C7 H4 Cl1 O2)2 (C5 H6 N2)2]'
_chemical_formula_moiety 'C24 H20 Ag2 Cl2 N4 O4'
_chemical_formula_sum 'C24 H20 Ag2 Cl2 N4 O4'
_chemical_formula_weight 715.08
_chemical_name_systematic
;
4-chlorobenzoato-2-aminopyridinesilver(I)
;
_space_group_IT_number 14
_symmetry_cell_setting monoclinic
_symmetry_space_group_name_Hall '-P 2yn'
_symmetry_space_group_name_H-M 'P 1 21/n 1'
_atom_sites_solution_hydrogens geom
_atom_sites_solution_primary direct
_atom_sites_solution_secondary difmap
_audit_creation_method SHELXL97
_cell_angle_alpha 90.00
_cell_angle_beta 92.360(6)
_cell_angle_gamma 90.00
_cell_formula_units_Z 2
_cell_length_a 14.366(5)
_cell_length_b 5.545(2)
_cell_length_c 15.530(6)
_cell_measurement_reflns_used 1840
_cell_measurement_temperature 298(2)
_cell_measurement_theta_max 22.243
_cell_measurement_theta_min 2.838
_cell_volume 1236.1(8)
_computing_cell_refinement SMART
_computing_data_collection 'SMART (Siemens, 1996)'
_computing_data_reduction 'SAINT (Siemens, 1996)'
_computing_molecular_graphics 'SHELXTL (Sheldrick, 1997b)'
_computing_publication_material SHELXTL
_computing_structure_refinement 'SHELXL97 (Sheldrick, 1997a)'
_computing_structure_solution 'SHELXS97 (Sheldrick, 1997a)'
_diffrn_ambient_temperature 298(2)
_diffrn_measured_fraction_theta_full 0.995
_diffrn_measured_fraction_theta_max 0.995
_diffrn_measurement_device_type 'Siemens SMART CCD area-detector'
_diffrn_measurement_method '\f and \w'
_diffrn_radiation_monochromator graphite
_diffrn_radiation_source 'fine-focus sealed tube'
_diffrn_radiation_type MoK\a
_diffrn_radiation_wavelength 0.71073
_diffrn_reflns_av_R_equivalents 0.0376
_diffrn_reflns_av_sigmaI/netI 0.0438
_diffrn_reflns_limit_h_max 17
_diffrn_reflns_limit_h_min -17
_diffrn_reflns_limit_k_max 6
_diffrn_reflns_limit_k_min -5
_diffrn_reflns_limit_l_max 18
_diffrn_reflns_limit_l_min -15
_diffrn_reflns_number 5997
_diffrn_reflns_theta_full 25.02
_diffrn_reflns_theta_max 25.02
_diffrn_reflns_theta_min 1.89
_diffrn_standards_decay_% 0
_diffrn_standards_interval_count 0
_diffrn_standards_interval_time 0
_diffrn_standards_number 0
_exptl_absorpt_coefficient_mu 1.840
_exptl_absorpt_correction_T_max 0.8519
_exptl_absorpt_correction_T_min 0.5120
_exptl_absorpt_correction_type multi-scan
_exptl_absorpt_process_details '(SADABS; Sheldrick, 1996)'
_exptl_crystal_colour colourless
_exptl_crystal_density_diffrn 1.921
_exptl_crystal_density_meas ?
_exptl_crystal_density_method 'not measured'
_exptl_crystal_description prism
_exptl_crystal_F_000 704
_exptl_crystal_size_max 0.42
_exptl_crystal_size_mid 0.30
_exptl_crystal_size_min 0.09
_refine_diff_density_max 0.580
_refine_diff_density_min -0.807
_refine_ls_extinction_method none
_refine_ls_goodness_of_fit_ref 0.992
_refine_ls_hydrogen_treatment constr
_refine_ls_matrix_type full
_refine_ls_number_parameters 163
_refine_ls_number_reflns 2179
_refine_ls_number_restraints 0
_refine_ls_restrained_S_all 0.992
_refine_ls_R_factor_all 0.0592
_refine_ls_R_factor_gt 0.0353
_refine_ls_shift/su_max 0.001
_refine_ls_shift/su_mean 0.000
_refine_ls_structure_factor_coef Fsqd
_refine_ls_weighting_details 'calc w = 1/[\s^2^(Fo^2^)+(0.0606P)^2^] where P=(Fo^2^+2Fc^2^)/3'
_refine_ls_weighting_scheme calc
_refine_ls_wR_factor_gt 0.0832
_refine_ls_wR_factor_ref 0.1106
_reflns_number_gt 1566
_reflns_number_total 2179
_reflns_threshold_expression I>2\s(I)
_cod_data_source_file na1642.cif
_cod_data_source_block I
_cod_depositor_comments
;
The following automatic conversions were performed:

'_exptl_crystal_density_meas' value 'not measured' was changed to '?'
- the value is perceived as not measured.

Automatic conversion script
Id: cif_fix_values 3008 2015-01-20 13:52:24Z robertas 
;
_cod_original_cell_volume 1236.0(8)
_cod_original_sg_symbol_H-M 'P 21/n'
_cod_database_code 2014030
_cod_database_fobs_code 2014030

loop_
_symmetry_equiv_pos_as_xyz
'x, y, z'
'-x+1/2, y+1/2, -z+1/2'
'-x, -y, -z'
'x-1/2, -y-1/2, z-1/2'

loop_
_atom_site_label
_atom_site_fract_x
_atom_site_fract_y
_atom_site_fract_z
_atom_site_U_iso_or_equiv
_atom_site_adp_type
_atom_site_calc_flag
_atom_site_refinement_flags
_atom_site_occupancy
_atom_site_disorder_assembly
_atom_site_disorder_group
_atom_site_type_symbol
Ag1 1.04733(3) 0.22215(8) 0.07387(3) 0.0661(2) Uani d . 1 . . Ag
Cl1 0.60593(12) 0.8949(3) 0.15038(11) 0.0784(5) Uani d . 1 . . Cl
N1 1.0469(3) 0.5162(7) 0.1628(2) 0.0395(9) Uani d . 1 . . N
N2 1.1726(3) 0.3458(7) 0.2375(3) 0.0523(11) Uani d . 1 . . N
H2A 1.1758 0.2383 0.1978 0.063 Uiso calc R 1 . . H
H2B 1.2116 0.3433 0.2810 0.063 Uiso calc R 1 . . H
O1 0.8921(2) 0.0524(6) 0.0085(2) 0.0525(9) Uani d . 1 . . O
O2 0.7910(2) 0.0630(6) -0.1029(2) 0.0529(9) Uani d . 1 . . O
C1 0.8189(3) 0.1321(8) -0.0307(3) 0.0419(11) Uani d . 1 . . C
C2 0.7646(3) 0.3176(8) 0.0160(3) 0.0414(11) Uani d . 1 . . C
C3 0.7860(4) 0.3775(10) 0.1002(3) 0.0554(14) Uani d . 1 . . C
H3 0.8347 0.2980 0.1297 0.066 Uiso calc R 1 . . H
C4 0.7373(4) 0.5525(11) 0.1422(4) 0.0611(15) Uani d . 1 . . C
H4 0.7526 0.5906 0.1994 0.073 Uiso calc R 1 . . H
C5 0.6667(4) 0.6682(9) 0.0993(4) 0.0533(14) Uani d . 1 . . C
C6 0.6408(5) 0.6093(12) 0.0171(4) 0.079(2) Uani d . 1 . . C
H6 0.5905 0.6856 -0.0109 0.094 Uiso calc R 1 . . H
C7 0.6907(4) 0.4331(11) -0.0242(4) 0.0713(18) Uani d . 1 . . C
H7 0.6735 0.3923 -0.0808 0.086 Uiso calc R 1 . . H
C8 1.1065(3) 0.5180(8) 0.2315(3) 0.0368(10) Uani d . 1 . . C
C9 1.1016(3) 0.6953(8) 0.2958(3) 0.0452(12) Uani d . 1 . . C
H9 1.1432 0.6937 0.3433 0.054 Uiso calc R 1 . . H
C10 1.0353(4) 0.8693(9) 0.2875(4) 0.0530(13) Uani d . 1 . . C
H10 1.0306 0.9869 0.3298 0.064 Uiso calc R 1 . . H
C11 0.9750(4) 0.8705(9) 0.2161(4) 0.0544(14) Uani d . 1 . . C
H11 0.9300 0.9901 0.2089 0.065 Uiso calc R 1 . . H
C12 0.9827(3) 0.6947(8) 0.1569(3) 0.0455(12) Uani d . 1 . . C
H12 0.9415 0.6961 0.1092 0.055 Uiso calc R 1 . . H

loop_
_atom_site_aniso_label
_atom_site_aniso_U_11
_atom_site_aniso_U_22
_atom_site_aniso_U_33
_atom_site_aniso_U_12
_atom_site_aniso_U_13
_atom_site_aniso_U_23
Ag1 0.0748(4) 0.0710(3) 0.0508(3) 0.0119(2) -0.0171(2) -0.0239(2)
Cl1 0.0897(11) 0.0602(10) 0.0877(12) 0.0128(8) 0.0353(10) -0.0058(8)
N1 0.042(2) 0.041(2) 0.036(2) -0.0049(17) -0.0062(18) -0.0002(17)
N2 0.056(3) 0.050(2) 0.050(3) 0.012(2) -0.020(2) -0.012(2)
O1 0.0468(19) 0.064(2) 0.045(2) 0.0167(17) -0.0177(17) -0.0119(17)
O2 0.056(2) 0.065(2) 0.036(2) 0.0097(17) -0.0154(17) -0.0073(16)
C1 0.044(3) 0.043(3) 0.038(3) -0.001(2) -0.003(2) 0.003(2)
C2 0.040(3) 0.047(3) 0.037(3) 0.001(2) -0.002(2) 0.004(2)
C3 0.047(3) 0.070(4) 0.048(3) 0.011(3) -0.010(3) -0.009(3)
C4 0.058(3) 0.076(4) 0.049(4) 0.007(3) -0.003(3) -0.017(3)
C5 0.062(3) 0.047(3) 0.052(4) 0.004(3) 0.020(3) -0.002(2)
C6 0.089(5) 0.095(5) 0.052(4) 0.052(4) 0.000(3) 0.009(3)
C7 0.080(4) 0.091(5) 0.042(3) 0.040(4) -0.013(3) -0.006(3)
C8 0.038(2) 0.037(2) 0.035(3) -0.006(2) -0.003(2) 0.0002(19)
C9 0.044(3) 0.047(3) 0.044(3) -0.004(2) -0.005(2) -0.010(2)
C10 0.053(3) 0.049(3) 0.058(4) -0.004(3) 0.007(3) -0.011(3)
C11 0.052(3) 0.044(3) 0.067(4) 0.011(2) -0.001(3) -0.001(3)
C12 0.042(3) 0.050(3) 0.043(3) 0.001(2) -0.012(2) 0.009(2)

loop_
_atom_type_symbol
_atom_type_description
_atom_type_scat_dispersion_real
_atom_type_scat_dispersion_imag
_atom_type_scat_source
C C 0.0033 0.0016 'International Tables Vol C Tables 4.2.6.8 and 6.1.1.4'
H H 0.0000 0.0000 'International Tables Vol C Tables 4.2.6.8 and 6.1.1.4'
N N 0.0061 0.0033 'International Tables Vol C Tables 4.2.6.8 and 6.1.1.4'
O O 0.0106 0.0060 'International Tables Vol C Tables 4.2.6.8 and 6.1.1.4'
Ag Ag -0.8971 1.1015 'International Tables Vol C Tables 4.2.6.8 and 6.1.1.4'
Cl Cl 0.1484 0.1585 'International Tables Vol C Tables 4.2.6.8 and 6.1.1.4'

loop_
_geom_angle_atom_site_label_1
_geom_angle_atom_site_label_2
_geom_angle_atom_site_label_3
_geom_angle_site_symmetry_1
_geom_angle_site_symmetry_3
_geom_angle
_geom_angle_publ_flag
N1 Ag1 O1 . 3_755 156.79(13) yes
N1 Ag1 O1 . . 120.37(12) yes
O1 Ag1 O1 3_755 . 82.80(12) yes
C8 N1 C12 . . 117.4(4) ?
C8 N1 Ag1 . . 120.1(3) ?
C12 N1 Ag1 . . 122.3(3) ?
C8 N2 H2A . . 120.0 ?
C8 N2 H2B . . 120.0 ?
H2A N2 H2B . . 120.0 ?
C1 O1 Ag1 . 3_755 107.6(3) ?
C1 O1 Ag1 . . 138.0(3) ?
Ag1 O1 Ag1 3_755 . 97.20(12) ?
O2 C1 O1 . . 123.8(4) ?
O2 C1 C2 . . 119.8(4) ?
O1 C1 C2 . . 116.4(4) ?
C7 C2 C3 . . 117.5(5) ?
C7 C2 C1 . . 120.7(5) ?
C3 C2 C1 . . 121.8(4) ?
C2 C3 C4 . . 121.6(5) ?
C2 C3 H3 . . 119.2 ?
C4 C3 H3 . . 119.2 ?
C5 C4 C3 . . 119.2(5) ?
C5 C4 H4 . . 120.4 ?
C3 C4 H4 . . 120.4 ?
C4 C5 C6 . . 121.4(5) ?
C4 C5 Cl1 . . 119.9(4) ?
C6 C5 Cl1 . . 118.7(5) ?
C5 C6 C7 . . 118.7(5) ?
C5 C6 H6 . . 120.7 ?
C7 C6 H6 . . 120.7 ?
C2 C7 C6 . . 121.7(5) ?
C2 C7 H7 . . 119.2 ?
C6 C7 H7 . . 119.2 ?
N1 C8 N2 . . 118.4(4) ?
N1 C8 C9 . . 121.4(4) ?
N2 C8 C9 . . 120.2(4) ?
C10 C9 C8 . . 119.0(5) ?
C10 C9 H9 . . 120.5 ?
C8 C9 H9 . . 120.5 ?
C9 C10 C11 . . 119.7(5) ?
C9 C10 H10 . . 120.2 ?
C11 C10 H10 . . 120.2 ?
C12 C11 C10 . . 118.6(5) ?
C12 C11 H11 . . 120.7 ?
C10 C11 H11 . . 120.7 ?
C11 C12 N1 . . 123.9(4) ?
C11 C12 H12 . . 118.0 ?
N1 C12 H12 . . 118.0 ?

loop_
_geom_bond_atom_site_label_1
_geom_bond_atom_site_label_2
_geom_bond_site_symmetry_2
_geom_bond_distance
_geom_bond_publ_flag
Ag1 N1 . 2.137(4) yes
Ag1 O1 3_755 2.191(3) yes
Ag1 O1 . 2.589(3) yes
Cl1 C5 . 1.741(5) ?
N1 C8 . 1.341(6) ?
N1 C12 . 1.353(6) ?
N2 C8 . 1.347(6) ?
N2 H2A . 0.8600 ?
N2 H2B . 0.8600 ?
O1 C1 . 1.272(5) ?
O1 Ag1 3_755 2.191(3) ?
O2 C1 . 1.237(5) ?
C1 C2 . 1.496(7) ?
C2 C7 . 1.369(7) ?
C2 C3 . 1.373(7) ?
C3 C4 . 1.376(7) ?
C3 H3 . 0.9300 ?
C4 C5 . 1.352(7) ?
C4 H4 . 0.9300 ?
C5 C6 . 1.354(8) ?
C6 C7 . 1.385(8) ?
C6 H6 . 0.9300 ?
C7 H7 . 0.9300 ?
C8 C9 . 1.404(6) ?
C9 C10 . 1.358(7) ?
C9 H9 . 0.9300 ?
C10 C11 . 1.378(7) ?
C10 H10 . 0.9300 ?
C11 C12 . 1.348(7) ?
C11 H11 . 0.9300 ?
C12 H12 . 0.9300 ?

loop_
_geom_hbond_atom_site_label_D
_geom_hbond_atom_site_label_H
_geom_hbond_atom_site_label_A
_geom_hbond_site_symmetry_A
_geom_hbond_distance_DH
_geom_hbond_distance_HA
_geom_hbond_distance_DA
_geom_hbond_angle_DHA
N2 H2A O2 3_755 0.86 2.29 3.141(5) 170
N2 H2B O2 4_666 0.86 2.16 2.990(5) 163
C3 H3 O1 . 0.93 2.49 2.789(6) 99
C7 H7 O2 . 0.93 2.52 2.815(7) 99

loop_
_geom_torsion_atom_site_label_1
_geom_torsion_atom_site_label_2
_geom_torsion_atom_site_label_3
_geom_torsion_atom_site_label_4
_geom_torsion_site_symmetry_1
_geom_torsion_site_symmetry_4
_geom_torsion
O1 Ag1 N1 C8 3_755 . -43.6(6)
O1 Ag1 N1 C8 . . 140.2(3)
O1 Ag1 N1 C12 3_755 . 142.2(4)
O1 Ag1 N1 C12 . . -34.0(4)
N1 Ag1 O1 C1 . . 51.9(5)
O1 Ag1 O1 C1 3_755 . -126.6(5)
N1 Ag1 O1 Ag1 . 3_755 178.52(14)
O1 Ag1 O1 Ag1 3_755 3_755 0.0
Ag1 O1 C1 O2 3_755 . -1.0(6)
Ag1 O1 C1 O2 . . 122.3(5)
Ag1 O1 C1 C2 3_755 . 178.1(3)
Ag1 O1 C1 C2 . . -58.6(6)
O2 C1 C2 C7 . . -8.0(8)
O1 C1 C2 C7 . . 172.9(5)
O2 C1 C2 C3 . . 171.6(5)
O1 C1 C2 C3 . . -7.5(7)
C7 C2 C3 C4 . . -2.0(9)
C1 C2 C3 C4 . . 178.4(5)
C2 C3 C4 C5 . . -0.2(9)
C3 C4 C5 C6 . . 2.6(9)
C3 C4 C5 Cl1 . . -178.5(4)
C4 C5 C6 C7 . . -2.6(10)
Cl1 C5 C6 C7 . . 178.4(5)
C3 C2 C7 C6 . . 1.9(10)
C1 C2 C7 C6 . . -178.5(6)
C5 C6 C7 C2 . . 0.4(11)
C12 N1 C8 N2 . . -178.2(4)
Ag1 N1 C8 N2 . . 7.3(6)
C12 N1 C8 C9 . . 1.1(7)
Ag1 N1 C8 C9 . . -173.4(4)
N1 C8 C9 C10 . . -0.4(7)
N2 C8 C9 C10 . . 178.9(5)
C8 C9 C10 C11 . . -0.8(8)
C9 C10 C11 C12 . . 1.2(8)
C10 C11 C12 N1 . . -0.5(8)
C8 N1 C12 C11 . . -0.7(7)
Ag1 N1 C12 C11 . . 173.7(4)
